data_2108382
loop_
_publ_author_name
'Gazta\~naga, Pablo'
'Baggio, Ricardo'
'Halac, Emilia'
'Vega, Daniel R.'

_publ_section_title
;
 Thermal, spectroscopic and structural analysis of a thermosalient phase
 transformation in tapentadol hydrochloride
;
_journal_coeditor_code LO5043SUP1
_journal_issue 2
_journal_name_full 'Acta Crystallographica Section B'
_journal_page_first
;
;
_journal_paper_doi 10.1107/S2052520619001148
_journal_volume 75
_journal_year 2019
_chemical_absolute_configuration ad
_chemical_formula_moiety 'C14 H24 N O, Cl'
_chemical_formula_sum 'C14 H24 Cl N O'
_chemical_formula_weight 257.79
_chemical_melting_point 477
_chemical_name_common Tapentadol
_chemical_name_systematic ' (2R,3R)-3-(3-Hydroxyphenyl)-N,N,2-trimethylpentan-1-aminium '
_space_group_crystal_system orthorhombic
_space_group_IT_number 19
_space_group_name_Hall 'P 2ac 2ab'
_space_group_name_H-M_alt 'P 21 21 21'
_symmetry_space_group_name_Hall 'P 2ac 2ab'
_symmetry_space_group_name_H-M 'P 21 21 21'
_atom_sites_solution_hydrogens mixed
_audit_creation_method SHELXL-2018/1
_cell_angle_alpha 90
_cell_angle_beta 90
_cell_angle_gamma 90
_cell_formula_units_Z 4
_cell_length_a 7.0653(2)
_cell_length_b 11.8351(3)
_cell_length_c 17.6593(5)
_cell_measurement_reflns_used 4830
_cell_measurement_temperature 325(2)
_cell_measurement_theta_max 24.89
_cell_measurement_theta_min 2.88
_cell_volume 1476.64(7)
_computing_cell_refinement 'Bruker SAINT'
_computing_data_collection 'Bruker APEX2'
_computing_data_reduction 'Bruker SAINT'
_computing_molecular_graphics 'Bruker SHELXTL'
_computing_publication_material 'Bruker SHELXTL'
_computing_structure_refinement 'SHELXL-2018/1 (Sheldrick, 2018)'
_computing_structure_solution 'SHELXS-97 (Sheldrick 2008)'
_diffrn_ambient_temperature 325(2)
_diffrn_measured_fraction_theta_full 1.000
_diffrn_measured_fraction_theta_max 0.999
_diffrn_measurement_device_type 'Bruker APEX-II CCD'
_diffrn_measurement_method '\f and \w scans'
_diffrn_radiation_type MoK\a
_diffrn_radiation_wavelength 0.71073
_diffrn_reflns_av_R_equivalents 0.0573
_diffrn_reflns_av_unetI/netI 0.0476
_diffrn_reflns_Laue_measured_fraction_full 1.000
_diffrn_reflns_Laue_measured_fraction_max 0.999
_diffrn_reflns_limit_h_max 8
_diffrn_reflns_limit_h_min -8
_diffrn_reflns_limit_k_max 14
_diffrn_reflns_limit_k_min -14
_diffrn_reflns_limit_l_max 22
_diffrn_reflns_limit_l_min -18
_diffrn_reflns_number 9587
_diffrn_reflns_point_group_measured_fraction_full 1.000
_diffrn_reflns_point_group_measured_fraction_max 0.999
_diffrn_reflns_theta_full 25.250
_diffrn_reflns_theta_max 26.347
_diffrn_reflns_theta_min 2.071
_exptl_absorpt_coefficient_mu 0.245
_exptl_absorpt_correction_T_max 0.97
_exptl_absorpt_correction_T_min 0.93
_exptl_absorpt_correction_type multi-scan
_exptl_absorpt_process_details 'Bruker SAINT'
_exptl_crystal_colour colourless
_exptl_crystal_density_diffrn 1.160
_exptl_crystal_description fragment
_exptl_crystal_F_000 560
_exptl_crystal_size_max 0.28
_exptl_crystal_size_mid 0.16
_exptl_crystal_size_min 0.14
_refine_diff_density_max 0.222
_refine_diff_density_min -0.187
_refine_diff_density_rms 0.036
_refine_ls_abs_structure_details
;
 Flack x determined using 731 quotients [(I+)-(I-)]/[(I+)+(I-)]
 (Parsons, Flack and Wagner, Acta Cryst. B69 (2013) 249-259).
;
_refine_ls_abs_structure_Flack 0.01(3)
_refine_ls_extinction_method none
_refine_ls_goodness_of_fit_ref 0.896
_refine_ls_hydrogen_treatment mixed
_refine_ls_matrix_type full
_refine_ls_number_parameters 164
_refine_ls_number_reflns 3015
_refine_ls_number_restraints 2
_refine_ls_restrained_S_all 0.896
_refine_ls_R_factor_all 0.0754
_refine_ls_R_factor_gt 0.0452
_refine_ls_shift/su_max 0.000
_refine_ls_shift/su_mean 0.000
_refine_ls_structure_factor_coef Fsqd
_refine_ls_weighting_details 'w=1/[\s^2^(Fo^2^)+(0.0512P)^2^+0.4533P] where P=(Fo^2^+2Fc^2^)/3'
_refine_ls_weighting_scheme calc
_refine_ls_wR_factor_gt 0.0906
_refine_ls_wR_factor_ref 0.1027
_reflns_Friedel_coverage 0.722
_reflns_Friedel_fraction_full 1.000
_reflns_Friedel_fraction_max 0.999
_reflns_number_gt 2216
_reflns_number_total 3015
_reflns_threshold_expression 'I > 2\s(I)'
_cod_data_source_file lo5043sup1.cif
_cod_data_source_block 325K
_cod_database_code 2108382
_publcif_datablock.id {ef9da774-3a10-44a4-87c7-c11b9fafb0d7}

_shelx_shelxl_version_number 2018/1
_shelx_space_group_comment
;
The symmetry employed for this shelxl refinement is uniquely defined
by the following loop, which should always be used as a source of
symmetry information in preference to the above space-group names.
They are only intended as comments.
;
_publcif_info_exptl_table_max_cols 4
_publcif_info_exptl_table_use_headnotes n
_publcif_funding_html
;
;

loop_
_space_group_symop_operation_xyz
'x, y, z'
'-x+1/2, -y, z+1/2'
'-x, y+1/2, -z+1/2'
'x+1/2, -y+1/2, -z'

loop_
_atom_site_label
_atom_site_type_symbol
_atom_site_fract_x
_atom_site_fract_y
_atom_site_fract_z
_atom_site_U_iso_or_equiv
_atom_site_adp_type
_atom_site_occupancy
_atom_site_site_symmetry_order
_atom_site_calc_flag
_atom_site_refinement_flags_posn
_atom_site_refinement_flags_adp
C1 C 0.2309(4) 0.4870(3) 0.47040(17) 0.0397(8) Uani 1 1 d . .
C2 C 0.1820(5) 0.5952(3) 0.44499(19) 0.0472(8) Uani 1 1 d . .
H2 H 0.222886 0.619824 0.397736 0.057 Uiso 1 1 calc R U
C3 C 0.0741(6) 0.6649(3) 0.4894(2) 0.0544(10) Uani 1 1 d . .
H3 H 0.044201 0.736826 0.471942 0.065 Uiso 1 1 calc R U
C4 C 0.0089(5) 0.6310(3) 0.5593(2) 0.0532(10) Uani 1 1 d . .
H4A H -0.064912 0.679181 0.588667 0.064 Uiso 1 1 calc R U
C5 C 0.0550(5) 0.5243(3) 0.58520(18) 0.0493(9) Uani 1 1 d . .
C6 C 0.1663(5) 0.4537(3) 0.54110(17) 0.0439(8) Uani 1 1 d . .
H6 H 0.198201 0.382433 0.559321 0.053 Uiso 1 1 calc R U
C7 C 0.3525(4) 0.4071(3) 0.42299(17) 0.0418(8) Uani 1 1 d . .
H7 H 0.408176 0.353758 0.459134 0.050 Uiso 1 1 calc R U
C8 C 0.5211(5) 0.4656(3) 0.3845(2) 0.0558(10) Uani 1 1 d . .
H8A H 0.586853 0.410857 0.353154 0.067 Uiso 1 1 calc R U
H8B H 0.473702 0.524662 0.351479 0.067 Uiso 1 1 calc R U
C9 C 0.6590(6) 0.5162(4) 0.4391(3) 0.0773(13) Uani 1 1 d . .
H9A H 0.766851 0.544333 0.411973 0.116 Uiso 1 1 calc R U
H9B H 0.699139 0.459588 0.474591 0.116 Uiso 1 1 calc R U
H9C H 0.599425 0.577206 0.465901 0.116 Uiso 1 1 calc R U
C10 C 0.2393(4) 0.3341(3) 0.36671(17) 0.0419(8) Uani 1 1 d . .
H10 H 0.330783 0.287265 0.339252 0.050 Uiso 1 1 calc R U
C11 C 0.1024(6) 0.2541(3) 0.4064(2) 0.0624(11) Uani 1 1 d . .
H11A H 0.050139 0.202451 0.370062 0.094 Uiso 1 1 calc R U
H11B H 0.002215 0.296962 0.429232 0.094 Uiso 1 1 calc R U
H11C H 0.168765 0.212570 0.444776 0.094 Uiso 1 1 calc R U
C12 C 0.1396(5) 0.4073(3) 0.30852(18) 0.0462(8) Uani 1 1 d . .
H12A H 0.042488 0.451078 0.333947 0.055 Uiso 1 1 calc R U
H12B H 0.230471 0.460002 0.287405 0.055 Uiso 1 1 calc R U
C13 C -0.0424(7) 0.4225(4) 0.1913(2) 0.0735(13) Uani 1 1 d . .
H13A H -0.099830 0.380542 0.150822 0.110 Uiso 1 1 calc R U
H13B H 0.050716 0.473133 0.170876 0.110 Uiso 1 1 calc R U
H13C H -0.137764 0.465161 0.217412 0.110 Uiso 1 1 calc R U
C14 C 0.1824(7) 0.2654(4) 0.2052(2) 0.0742(12) Uani 1 1 d . .
H14A H 0.121221 0.234784 0.161235 0.111 Uiso 1 1 calc R U
H14B H 0.217908 0.204965 0.238598 0.111 Uiso 1 1 calc R U
H14C H 0.293390 0.306368 0.190119 0.111 Uiso 1 1 calc R U
N1 N 0.0501(4) 0.3429(2) 0.24513(15) 0.0463(7) Uani 1 1 d D .
H1N H -0.039(4) 0.302(2) 0.2630(19) 0.056 Uiso 1 1 d D U
O1 O -0.0106(5) 0.4938(3) 0.65487(15) 0.0740(9) Uani 1 1 d D .
H1O H 0.045(6) 0.439(3) 0.676(2) 0.089 Uiso 1 1 d D U
Cl1 Cl 0.19886(13) 0.30455(7) 0.73521(5) 0.0562(3) Uani 1 1 d . .

loop_
_atom_site_aniso_label
_atom_site_aniso_U_11
_atom_site_aniso_U_22
_atom_site_aniso_U_33
_atom_site_aniso_U_23
_atom_site_aniso_U_13
_atom_site_aniso_U_12
C1 0.0350(17) 0.0446(18) 0.0395(18) 0.0007(14) -0.0138(14) -0.0037(14)
C2 0.053(2) 0.0425(18) 0.0456(17) 0.0031(15) -0.0105(18) -0.0059(18)
C3 0.062(2) 0.043(2) 0.058(2) -0.0006(17) -0.0182(19) 0.0019(18)
C4 0.050(2) 0.052(2) 0.058(2) -0.0125(18) -0.0135(18) 0.0143(18)
C5 0.048(2) 0.063(2) 0.0367(18) -0.0024(16) -0.0087(16) 0.0113(19)
C6 0.042(2) 0.0469(18) 0.0424(18) -0.0012(15) -0.0074(16) 0.0084(16)
C7 0.0379(19) 0.0473(18) 0.0404(17) 0.0055(15) -0.0053(14) 0.0019(15)
C8 0.039(2) 0.065(2) 0.064(2) -0.0028(19) 0.0008(18) -0.0082(18)
C9 0.050(3) 0.085(3) 0.097(3) -0.006(3) -0.011(2) -0.016(2)
C10 0.044(2) 0.0404(18) 0.0415(17) 0.0017(13) 0.0013(14) -0.0010(14)
C11 0.078(3) 0.056(2) 0.053(2) 0.0121(18) -0.006(2) -0.021(2)
C12 0.050(2) 0.0425(18) 0.0461(18) 0.0042(16) -0.0080(16) -0.0092(16)
C13 0.079(3) 0.076(3) 0.065(2) 0.023(2) -0.030(2) -0.012(3)
C14 0.070(3) 0.099(3) 0.054(2) -0.021(2) 0.009(2) -0.002(3)
N1 0.0445(16) 0.0524(16) 0.0420(16) 0.0044(12) -0.0025(13) -0.0125(13)
O1 0.080(2) 0.086(2) 0.0556(17) 0.0104(15) 0.0127(15) 0.0391(16)
Cl1 0.0527(5) 0.0503(5) 0.0657(5) -0.0051(4) -0.0019(5) 0.0112(4)

loop_
_atom_type_symbol
_atom_type_description
_atom_type_scat_dispersion_real
_atom_type_scat_dispersion_imag
_atom_type_scat_source
C C 0.0033 0.0016 'International Tables Vol C Tables 4.2.6.8 and 6.1.1.4'
H H 0.0000 0.0000 'International Tables Vol C Tables 4.2.6.8 and 6.1.1.4'
Cl Cl 0.1484 0.1585 'International Tables Vol C Tables 4.2.6.8 and 6.1.1.4'
N N 0.0061 0.0033 'International Tables Vol C Tables 4.2.6.8 and 6.1.1.4'
O O 0.0106 0.0060 'International Tables Vol C Tables 4.2.6.8 and 6.1.1.4'

loop_
_geom_angle_atom_site_label_1
_geom_angle_atom_site_label_2
_geom_angle_atom_site_label_3
_geom_angle
C6 C1 C2 117.9(3)
C6 C1 C7 120.2(3)
C2 C1 C7 122.0(3)
C3 C2 C1 120.3(3)
C3 C2 H2 119.9
C1 C2 H2 119.9
C4 C3 C2 121.6(3)
C4 C3 H3 119.2
C2 C3 H3 119.2
C3 C4 C5 118.9(3)
C3 C4 H4A 120.6
C5 C4 H4A 120.6
C6 C5 O1 122.7(3)
C6 C5 C4 119.9(3)
O1 C5 C4 117.4(3)
C5 C6 C1 121.4(3)
C5 C6 H6 119.3
C1 C6 H6 119.3
C10 C7 C1 114.1(3)
C10 C7 C8 111.7(3)
C1 C7 C8 113.6(3)
C10 C7 H7 105.5
C1 C7 H7 105.5
C8 C7 H7 105.5
C9 C8 C7 113.5(3)
C9 C8 H8A 108.9
C7 C8 H8A 108.9
C9 C8 H8B 108.9
C7 C8 H8B 108.9
H8A C8 H8B 107.7
C8 C9 H9A 109.5
C8 C9 H9B 109.5
H9A C9 H9B 109.5
C8 C9 H9C 109.5
H9A C9 H9C 109.5
H9B C9 H9C 109.5
C7 C10 C12 111.0(3)
C7 C10 C11 112.4(3)
C12 C10 C11 111.8(3)
C7 C10 H10 107.1
C12 C10 H10 107.1
C11 C10 H10 107.1
C10 C11 H11A 109.5
C10 C11 H11B 109.5
H11A C11 H11B 109.5
C10 C11 H11C 109.5
H11A C11 H11C 109.5
H11B C11 H11C 109.5
N1 C12 C10 114.4(3)
N1 C12 H12A 108.7
C10 C12 H12A 108.7
N1 C12 H12B 108.7
C10 C12 H12B 108.7
H12A C12 H12B 107.6
N1 C13 H13A 109.5
N1 C13 H13B 109.5
H13A C13 H13B 109.5
N1 C13 H13C 109.5
H13A C13 H13C 109.5
H13B C13 H13C 109.5
N1 C14 H14A 109.5
N1 C14 H14B 109.5
H14A C14 H14B 109.5
N1 C14 H14C 109.5
H14A C14 H14C 109.5
H14B C14 H14C 109.5
C14 N1 C12 113.8(3)
C14 N1 C13 111.3(3)
C12 N1 C13 110.0(3)
C14 N1 H1N 107(2)
C12 N1 H1N 109(2)
C13 N1 H1N 106(2)
C5 O1 H1O 117(3)

loop_
_geom_bond_atom_site_label_1
_geom_bond_atom_site_label_2
_geom_bond_distance
C1 C6 1.387(4)
C1 C2 1.400(5)
C1 C7 1.528(5)
C2 C3 1.370(5)
C2 H2 0.9300
C3 C4 1.378(5)
C3 H3 0.9300
C4 C5 1.382(5)
C4 H4A 0.9300
C5 C6 1.387(5)
C5 O1 1.363(4)
C6 H6 0.9300
C7 C10 1.541(4)
C7 C8 1.536(5)
C7 H7 0.9800
C8 C9 1.497(5)
C8 H8A 0.9700
C8 H8B 0.9700
C9 H9A 0.9600
C9 H9B 0.9600
C9 H9C 0.9600
C10 C12 1.517(4)
C10 C11 1.524(5)
C10 H10 0.9800
C11 H11A 0.9600
C11 H11B 0.9600
C11 H11C 0.9600
C12 N1 1.494(4)
C12 H12A 0.9700
C12 H12B 0.9700
C13 N1 1.489(5)
C13 H13A 0.9600
C13 H13B 0.9600
C13 H13C 0.9600
C14 N1 1.487(5)
C14 H14A 0.9600
C14 H14B 0.9600
C14 H14C 0.9600
N1 H1N 0.856(13)
O1 H1O 0.846(13)

loop_
_geom_hbond_atom_site_label_D
_geom_hbond_atom_site_label_H
_geom_hbond_atom_site_label_A
_geom_hbond_distance_DH
_geom_hbond_distance_HA
_geom_hbond_distance_DA
_geom_hbond_angle_DHA
_geom_hbond_site_symmetry_A
_geom_hbond_publ_flag
N1 H1N Cl1 0.856(13) 2.240(18) 3.054(3) 159(3) 4_456 yes
O1 H1O Cl1 0.846(13) 2.192(14) 3.037(3) 177(5) . yes

loop_
_geom_torsion_atom_site_label_1
_geom_torsion_atom_site_label_2
_geom_torsion_atom_site_label_3
_geom_torsion_atom_site_label_4
_geom_torsion
C6 C1 C2 C3 0.2(5)
C7 C1 C2 C3 -179.4(3)
C1 C2 C3 C4 -0.8(5)
C2 C3 C4 C5 0.5(5)
C3 C4 C5 C6 0.4(5)
C3 C4 C5 O1 179.5(3)
O1 C5 C6 C1 180.0(3)
C4 C5 C6 C1 -1.0(5)
C2 C1 C6 C5 0.7(5)
C7 C1 C6 C5 -179.7(3)
C6 C1 C7 C10 93.3(3)
C2 C1 C7 C10 -87.2(4)
C6 C1 C7 C8 -137.2(3)
C2 C1 C7 C8 42.4(4)
C10 C7 C8 C9 -167.3(3)
C1 C7 C8 C9 62.0(4)
C1 C7 C10 C12 62.8(3)
C8 C7 C10 C12 -67.7(4)
C1 C7 C10 C11 -63.2(4)
C8 C7 C10 C11 166.3(3)
C7 C10 C12 N1 171.4(3)
C11 C10 C12 N1 -62.2(4)
C10 C12 N1 C14 -54.0(4)
C10 C12 N1 C13 -179.7(3)

loop_
_publcif_info_datablock.id
_publcif_info_datablock.publ_exptl
_publcif_info_datablock.publ_geom
_publcif_info_datablock.structure
{9cbe6f3c-b2a2-4e90-b94a-85047fabcaf6} y y y
{d0afdcbe-b5cd-4096-bb56-0ec59c0c2e6b} y y y
{ef9da774-3a10-44a4-87c7-c11b9fafb0d7} y y y

loop_
_publcif_info_exptl_table_extra_item
sin_theta_over_lambda_max

_cod_database_fobs_code 2108382
